data_7032526
loop_
_publ_author_name
'Speed, Saskia'
'Font-Bard\'ia, Merc\`e'
'El Fallah, M. Salah'
'Vicente, Ramon'

_publ_section_title
;
 Four new trinuclear {Cu3(\m3-OH)(oximate)3}(2+) clusters: crystal
 structure and magnetic behaviour.
;
_journal_issue 44
_journal_name_full 'Dalton transactions (Cambridge, England : 2003)'
_journal_page_first 16919
_journal_page_last 16927
_journal_paper_doi 10.1039/c4dt02215g
_journal_volume 43
_journal_year 2014
_chemical_formula_moiety '2(C37 H35 Br Cu3 N9 O7 P), 7(H2 O)'
_chemical_formula_sum 'C74 H84 Br2 Cu6 N18 O21 P2'
_chemical_formula_weight 2164.59
_chemical_name_systematic
; 
 ? 
;
_space_group_IT_number 2
_symmetry_cell_setting triclinic
_symmetry_space_group_name_Hall '-P 1'
_symmetry_space_group_name_H-M 'P -1'
_atom_sites_solution_hydrogens geom
_atom_sites_solution_primary direct
_atom_sites_solution_secondary difmap
_audit_creation_method SHELXL-97
_cell_angle_alpha 109.133(4)
_cell_angle_beta 95.518(4)
_cell_angle_gamma 113.774(3)
_cell_formula_units_Z 1
_cell_length_a 12.302(3)
_cell_length_b 13.355(3)
_cell_length_c 15.779(5)
_cell_measurement_reflns_used 4775
_cell_measurement_temperature 100.0(1)
_cell_measurement_theta_max 26.562
_cell_measurement_theta_min 2.238
_cell_volume 2161.8(10)
_computing_cell_refinement 'BRUKER Smart'
_computing_data_collection 'BRUKER Smart'
_computing_data_reduction 'BRUKER Smart'
_computing_molecular_graphics 'ORTEP (Brueggermann and Smith, 1990)'
_computing_publication_material 'PLATON (Spek, 1990)'
_computing_structure_refinement 'SHELXL-97 (Sheldrick, 1997)'
_computing_structure_solution 'SHELXS-97 (Sheldrick, 1990)'
_diffrn_ambient_temperature 100.0(1)
_diffrn_measured_fraction_theta_full 0.997
_diffrn_measured_fraction_theta_max 0.997
_diffrn_measurement_device_type 'Bruker CCD SMART1000'
_diffrn_measurement_method 'omega and phi scans'
_diffrn_radiation_monochromator graphite
_diffrn_radiation_source 'fine-focus sealed tube'
_diffrn_radiation_type MoK\a
_diffrn_radiation_wavelength 0.71073
_diffrn_reflns_av_R_equivalents 0.0635
_diffrn_reflns_av_sigmaI/netI 0.0723
_diffrn_reflns_limit_h_max 14
_diffrn_reflns_limit_h_min -14
_diffrn_reflns_limit_k_max 15
_diffrn_reflns_limit_k_min -16
_diffrn_reflns_limit_l_max 19
_diffrn_reflns_limit_l_min 0
_diffrn_reflns_number 8171
_diffrn_reflns_theta_full 25.68
_diffrn_reflns_theta_max 25.68
_diffrn_reflns_theta_min 1.42
_exptl_absorpt_coefficient_mu 2.490
_exptl_absorpt_correction_T_max 0.76
_exptl_absorpt_correction_T_min 0.68
_exptl_absorpt_correction_type empirical
_exptl_absorpt_process_details sadabs
_exptl_crystal_colour green
_exptl_crystal_density_diffrn 1.663
_exptl_crystal_density_method 'not measured'
_exptl_crystal_description prism
_exptl_crystal_F_000 1096
_exptl_crystal_size_max 0.28
_exptl_crystal_size_mid 0.14
_exptl_crystal_size_min 0.12
_refine_diff_density_max 0.878
_refine_diff_density_min -0.794
_refine_diff_density_rms 0.094
_refine_ls_extinction_method none
_refine_ls_goodness_of_fit_ref 1.000
_refine_ls_hydrogen_treatment mixed
_refine_ls_matrix_type full
_refine_ls_number_parameters 588
_refine_ls_number_reflns 8171
_refine_ls_number_restraints 21
_refine_ls_restrained_S_all 1.002
_refine_ls_R_factor_all 0.0723
_refine_ls_R_factor_gt 0.0418
_refine_ls_shift/su_max 0.001
_refine_ls_shift/su_mean 0.000
_refine_ls_structure_factor_coef Fsqd
_refine_ls_weighting_details 'calc w=1/[\s^2^(Fo^2^)+(0.0553P)^2^+0.0000P] where P=(Fo^2^+2Fc^2^)/3'
_refine_ls_weighting_scheme calc
_refine_ls_wR_factor_gt 0.1014
_refine_ls_wR_factor_ref 0.1156
_reflns_number_gt 5744
_reflns_number_total 8171
_reflns_threshold_expression >2sigma(I)
_cod_data_source_file c4dt02215g1.cif
_cod_data_source_block complex2
_cod_depositor_comments 'Adding full bibliography for 7032524--7032527.cif.'
_cod_original_sg_symbol_H-M P-1
_cod_database_code 7032526

loop_
_symmetry_equiv_pos_as_xyz
'x, y, z'
'-x, -y, -z'

loop_
_atom_site_label
_atom_site_type_symbol
_atom_site_fract_x
_atom_site_fract_y
_atom_site_fract_z
_atom_site_U_iso_or_equiv
_atom_site_adp_type
_atom_site_occupancy
_atom_site_symmetry_multiplicity
_atom_site_calc_flag
_atom_site_refinement_flags
_atom_site_disorder_assembly
_atom_site_disorder_group
O1W O 0.1991(4) 0.8292(4) 0.1711(3) 0.0699(12) Uani 1 1 d D . .
H1B H 0.157(5) 0.762(3) 0.121(3) 0.105 Uiso 1 1 d D . .
H1C H 0.268(3) 0.849(6) 0.208(4) 0.105 Uiso 1 1 d D . .
O2W O 0.1011(6) 0.6060(5) 0.0162(4) 0.0410(17) Uani 0.50 1 d PD . .
O3W O 0.9911(5) 0.3193(5) 0.0992(4) 0.0368(15) Uani 0.50 1 d P . .
O6W O 0.3270(9) 0.6456(8) 0.0979(7) 0.089(3) Uani 0.50 1 d P . .
Cu1 Cu 0.74409(4) 0.25973(4) 0.39230(3) 0.02313(13) Uani 1 1 d . . .
Cu2 Cu 0.58547(5) 0.00378(4) 0.21877(3) 0.02589(14) Uani 1 1 d DU A .
Cu3 Cu 0.85462(5) 0.08799(5) 0.34477(4) 0.03069(15) Uani 1 1 d U . .
Br1 Br 0.89233(5) 0.24846(5) 0.26442(4) 0.05253(17) Uani 1 1 d . . .
P1 P 0.45140(10) -0.12555(9) 0.35651(8) 0.0276(3) Uani 1 1 d . . .
O1 O 0.6974(2) 0.0905(2) 0.34146(18) 0.0184(6) Uani 1 1 d D . .
H1A H 0.657(2) 0.059(3) 0.3750(9) 0.020(12) Uiso 1 1 d D . .
O2 O 0.5205(3) 0.1183(2) 0.2380(2) 0.0307(7) Uani 1 1 d . . .
O3 O 0.7861(3) -0.0599(3) 0.2350(2) 0.0494(9) Uani 1 1 d U A .
O4 O 0.8726(2) 0.2939(2) 0.4945(2) 0.0276(7) Uani 1 1 d . . .
O5 O 0.4354(3) -0.1204(3) 0.2629(2) 0.0331(7) Uani 1 1 d . . .
O6 O 0.5762(2) -0.0329(2) 0.42472(19) 0.0253(6) Uani 1 1 d . . .
O7 O 0.3473(2) -0.1075(3) 0.4003(2) 0.0314(7) Uani 1 1 d . . .
H7 H 0.3704 -0.0816 0.4571 0.047 Uiso 1 1 calc R . .
N1 N 0.7433(3) 0.4152(3) 0.4486(2) 0.0236(8) Uani 1 1 d . . .
N2 N 0.5902(3) 0.2219(3) 0.3090(2) 0.0234(8) Uani 1 1 d . . .
N4 N 0.4928(4) -0.0897(3) 0.0888(2) 0.0356(9) Uani 1 1 d . A .
N5 N 0.6843(4) -0.0777(4) 0.1788(3) 0.0416(10) Uani 1 1 d U . .
N7 N 1.0010(3) 0.0725(3) 0.3891(3) 0.0335(9) Uani 1 1 d . . .
N8 N 0.9223(3) 0.2197(3) 0.4689(2) 0.0295(8) Uani 1 1 d . D .
C1 C 0.8237(4) 0.5083(3) 0.5247(3) 0.0253(9) Uani 1 1 d . . .
H1 H 0.8946 0.5075 0.5501 0.030 Uiso 1 1 calc R . .
C2 C 0.8052(4) 0.6063(4) 0.5670(3) 0.0314(10) Uani 1 1 d . . .
H2 H 0.8619 0.6697 0.6209 0.038 Uiso 1 1 calc R . .
C3 C 0.7022(4) 0.6091(4) 0.5286(3) 0.0394(12) Uani 1 1 d . . .
H3 H 0.6885 0.6746 0.5559 0.047 Uiso 1 1 calc R . .
C4 C 0.6178(4) 0.5120(4) 0.4479(3) 0.0340(11) Uani 1 1 d . . .
H4 H 0.5471 0.5119 0.4209 0.041 Uiso 1 1 calc R . .
C5 C 0.6413(4) 0.4156(4) 0.4085(3) 0.0275(10) Uani 1 1 d . . .
C6 C 0.5543(4) 0.3038(4) 0.3276(3) 0.0290(10) Uani 1 1 d . . .
N3 N 0.4375(2) 0.3700(2) 0.2493(2) 0.0422(10) Uani 1 1 d G . .
C7 C 0.43820(19) 0.2840(2) 0.2802(2) 0.0322(10) Uani 1 1 d G . .
C8 C 0.3284(2) 0.1844(2) 0.2652(2) 0.0350(11) Uani 1 1 d G . .
H8 H 0.3289 0.1269 0.2858 0.042 Uiso 1 1 calc R . .
C9 C 0.21793(19) 0.1709(2) 0.2192(2) 0.0468(13) Uani 1 1 d G . .
H9 H 0.1445 0.1042 0.2091 0.056 Uiso 1 1 calc R . .
C10 C 0.2172(2) 0.2569(3) 0.1883(2) 0.0542(15) Uani 1 1 d G . .
H10 H 0.1433 0.2478 0.1575 0.065 Uiso 1 1 calc R . .
C11 C 0.3270(3) 0.3564(2) 0.2033(2) 0.0567(16) Uani 1 1 d G . .
H11 H 0.3265 0.4140 0.1826 0.068 Uiso 1 1 calc R . .
C12 C 0.3969(4) -0.0872(4) 0.0452(3) 0.0411(12) Uani 1 1 d U . .
H12 H 0.3688 -0.0356 0.0789 0.049 Uiso 1 1 calc R . .
C13 C 0.3368(5) -0.1573(4) -0.0477(4) 0.0528(13) Uani 1 1 d U . .
H13 H 0.2691 -0.1539 -0.0759 0.063 Uiso 1 1 calc R . .
C14 C 0.3792(6) -0.2309(5) -0.0963(4) 0.0616(14) Uani 1 1 d U . .
H14 H 0.3420 -0.2774 -0.1594 0.074 Uiso 1 1 calc R . .
C15 C 0.4750(7) -0.2374(5) -0.0540(4) 0.0735(19) Uani 1 1 d U A .
H15 H 0.5017 -0.2906 -0.0873 0.088 Uiso 1 1 calc R . .
C16 C 0.5353(6) -0.1631(5) 0.0411(4) 0.0541(15) Uani 1 1 d U . .
C17 C 0.6738(10) -0.1374(9) 0.0969(8) 0.040(3) Uani 0.50 1 d P A 1
N6 N 0.8759(6) -0.1193(4) 0.0702(5) 0.064(3) Uani 0.50 1 d PG A 1
C18 C 0.7519(6) -0.1874(6) 0.0616(5) 0.041(3) Uani 0.50 1 d PG A 1
C19 C 0.6986(5) -0.3114(6) 0.0208(5) 0.042(3) Uani 0.50 1 d PG A 1
H19 H 0.6157 -0.3570 0.0150 0.050 Uiso 0.50 1 calc PR A 1
C20 C 0.7693(6) -0.3673(4) -0.0114(5) 0.055(3) Uani 0.50 1 d PG A 1
H20 H 0.7337 -0.4503 -0.0387 0.066 Uiso 0.50 1 calc PR A 1
C21 C 0.8933(6) -0.2992(6) -0.0028(5) 0.054(3) Uani 0.50 1 d PG A 1
H21 H 0.9406 -0.3366 -0.0244 0.065 Uiso 0.50 1 calc PR A 1
C22 C 0.9466(5) -0.1752(6) 0.0380(5) 0.050(3) Uani 0.50 1 d PG A 1
H22 H 1.0295 -0.1296 0.0438 0.060 Uiso 0.50 1 calc PR A 1
O4W O 1.1030(6) -0.0898(6) 0.0396(5) 0.0508(18) Uani 0.50 1 d P B 2
O5W O 0.9284(6) -0.0005(6) 0.0925(5) 0.0507(18) Uani 0.50 1 d P C 2
C17' C 0.6144(11) -0.1768(10) 0.0943(8) 0.0369(10) Uani 0.50 1 d P A 2
N6' N 0.7676(4) -0.2398(4) 0.0593(4) 0.031(2) Uani 0.50 1 d PG A 2
C18' C 0.6454(5) -0.2714(4) 0.0598(4) 0.0369(10) Uani 0.50 1 d PG A 2
C19' C 0.5608(4) -0.3909(5) 0.0311(4) 0.0369(10) Uani 0.50 1 d PG . 2
H19' H 0.4791 -0.4120 0.0314 0.044 Uiso 0.50 1 calc PR A 2
C20' C 0.5985(5) -0.4789(4) 0.0018(4) 0.0369(10) Uani 0.50 1 d PG . 2
H20' H 0.5419 -0.5588 -0.0174 0.044 Uiso 0.50 1 calc PR A 2
C21' C 0.7207(5) -0.4473(5) 0.0013(4) 0.0369(10) Uani 0.50 1 d PG A 2
H21' H 0.7459 -0.5062 -0.0183 0.044 Uiso 0.50 1 calc PR A 2
C22' C 0.8053(4) -0.3278(5) 0.0300(4) 0.0369(10) Uani 0.50 1 d PG A 2
H22' H 0.8871 -0.3067 0.0297 0.044 Uiso 0.50 1 calc PR A 2
C23 C 1.0367(5) -0.0046(5) 0.3413(4) 0.0461(13) Uani 1 1 d . . .
H23 H 0.9939 -0.0533 0.2793 0.055 Uiso 1 1 calc R . .
C24 C 1.1332(5) -0.0162(5) 0.3785(4) 0.0531(15) Uani 1 1 d . . .
H24 H 1.1596 -0.0678 0.3424 0.064 Uiso 1 1 calc R . .
C25 C 1.1907(5) 0.0523(5) 0.4728(5) 0.0569(16) Uani 1 1 d . . .
H25 H 1.2548 0.0445 0.5014 0.068 Uiso 1 1 calc R . .
C26 C 1.1526(4) 0.1327(4) 0.5246(4) 0.0438(13) Uani 1 1 d . . .
H26 H 1.1902 0.1788 0.5877 0.053 Uiso 1 1 calc R . .
C27 C 1.0575(4) 0.1416(4) 0.4794(3) 0.0333(11) Uani 1 1 d . D .
C28 C 1.0101(4) 0.2267(4) 0.5247(3) 0.0324(11) Uani 1 1 d . . .
N9 N 0.9868(2) 0.3286(3) 0.6751(3) 0.0389(14) Uani 0.70 1 d PG D 1
C29 C 1.0602(3) 0.3070(3) 0.6171(2) 0.0317(16) Uani 0.70 1 d PG D 1
C30 C 1.1875(3) 0.3647(4) 0.6518(3) 0.0266(14) Uani 0.70 1 d PG D 1
H30 H 1.2366 0.3502 0.6129 0.032 Uiso 0.70 1 calc PR D 1
C31 C 1.2414(2) 0.4439(3) 0.7445(3) 0.0378(16) Uani 0.70 1 d PG D 1
H31 H 1.3266 0.4824 0.7677 0.045 Uiso 0.70 1 calc PR D 1
C32 C 1.1680(3) 0.4654(3) 0.8025(2) 0.0368(17) Uani 0.70 1 d PG D 1
H32 H 1.2041 0.5184 0.8645 0.044 Uiso 0.70 1 calc PR D 1
C33 C 1.0407(3) 0.4078(4) 0.7678(2) 0.0346(15) Uani 0.70 1 d PG D 1
H33 H 0.9916 0.4222 0.8066 0.042 Uiso 0.70 1 calc PR D 1
N9' N 1.0522(11) 0.4233(10) 0.6688(7) 0.052(2) Uani 0.30 1 d PG D 2
C29' C 1.0512(12) 0.3128(10) 0.6336(6) 0.052(2) Uani 0.30 1 d PG D 2
C30' C 1.0811(12) 0.2663(8) 0.6940(8) 0.052(2) Uani 0.30 1 d PG D 2
H30' H 1.0804 0.1924 0.6704 0.063 Uiso 0.30 1 calc PR D 2
C31' C 1.1119(11) 0.3303(10) 0.7895(7) 0.052(2) Uani 0.30 1 d PG D 2
H31' H 1.1318 0.2991 0.8299 0.063 Uiso 0.30 1 calc PR D 2
C32' C 1.1128(12) 0.4407(10) 0.8247(5) 0.052(2) Uani 0.30 1 d PG D 2
H32' H 1.1335 0.4835 0.8887 0.063 Uiso 0.30 1 calc PR D 2
C33' C 1.0830(12) 0.4872(8) 0.7644(7) 0.052(2) Uani 0.30 1 d PG D 2
H33' H 1.0837 0.5611 0.7880 0.063 Uiso 0.30 1 calc PR D 2
C34 C 0.4291(5) -0.2724(5) 0.3487(5) 0.0573(16) Uani 1 1 d . . .
C35 C 0.5157(5) -0.3036(5) 0.2901(4) 0.0605(16) Uani 1 1 d . . .
H35A H 0.5990 -0.2417 0.3189 0.091 Uiso 1 1 calc R . .
H35B H 0.4903 -0.3100 0.2283 0.091 Uiso 1 1 calc R . .
H35C H 0.5107 -0.3783 0.2873 0.091 Uiso 1 1 calc R . .
C36 C 0.2933(5) -0.3635(5) 0.2954(6) 0.087(2) Uani 1 1 d . . .
H36A H 0.2804 -0.4424 0.2868 0.130 Uiso 1 1 calc R . .
H36B H 0.2756 -0.3607 0.2358 0.130 Uiso 1 1 calc R . .
H36C H 0.2399 -0.3438 0.3305 0.130 Uiso 1 1 calc R . .
C37 C 0.4581(6) -0.2723(6) 0.4433(5) 0.074(2) Uani 1 1 d . . .
H37A H 0.4316 -0.3529 0.4377 0.112 Uiso 1 1 calc R . .
H37B H 0.4159 -0.2376 0.4817 0.112 Uiso 1 1 calc R . .
H37C H 0.5452 -0.2263 0.4712 0.112 Uiso 1 1 calc R . .

loop_
_atom_site_aniso_label
_atom_site_aniso_U_11
_atom_site_aniso_U_22
_atom_site_aniso_U_33
_atom_site_aniso_U_23
_atom_site_aniso_U_13
_atom_site_aniso_U_12
O1W 0.049(3) 0.075(3) 0.061(3) 0.018(2) -0.006(2) 0.018(2)
O2W 0.038(4) 0.020(3) 0.045(4) -0.004(3) -0.016(3) 0.014(3)
O3W 0.038(4) 0.036(4) 0.036(4) 0.012(3) 0.008(3) 0.020(3)
O6W 0.091(7) 0.065(6) 0.080(7) 0.011(5) 0.015(6) 0.022(5)
Cu1 0.0213(3) 0.0182(3) 0.0233(3) 0.0028(2) -0.0042(2) 0.0095(2)
Cu2 0.0284(3) 0.0189(3) 0.0226(3) 0.0026(2) -0.0033(2) 0.0105(2)
Cu3 0.0311(3) 0.0342(3) 0.0309(3) 0.0123(3) 0.0045(2) 0.0203(3)
Br1 0.0426(3) 0.0617(4) 0.0561(4) 0.0319(3) 0.0056(3) 0.0218(3)
P1 0.0229(6) 0.0200(6) 0.0339(7) 0.0060(5) 0.0001(5) 0.0100(5)
O1 0.0189(14) 0.0138(13) 0.0172(14) 0.0021(12) -0.0024(12) 0.0076(11)
O2 0.0304(16) 0.0186(15) 0.0291(17) 0.0014(13) -0.0105(13) 0.0090(13)
O3 0.069(2) 0.056(2) 0.0353(19) 0.0137(15) 0.0104(18) 0.045(2)
O4 0.0227(15) 0.0224(15) 0.0324(17) 0.0070(13) -0.0038(13) 0.0114(12)
O5 0.0274(16) 0.0316(17) 0.0300(17) 0.0043(14) -0.0003(13) 0.0121(14)
O6 0.0207(14) 0.0229(15) 0.0277(16) 0.0074(13) -0.0021(12) 0.0099(12)
O7 0.0257(16) 0.0296(17) 0.0331(18) 0.0071(15) -0.0002(14) 0.0136(13)
N1 0.0196(17) 0.0192(17) 0.0245(19) 0.0046(15) -0.0016(15) 0.0070(14)
N2 0.0231(18) 0.0134(16) 0.0232(19) 0.0008(15) -0.0061(15) 0.0067(14)
N4 0.049(2) 0.023(2) 0.025(2) 0.0042(17) -0.0013(18) 0.0146(18)
N5 0.059(3) 0.040(2) 0.031(2) 0.010(2) 0.006(2) 0.032(2)
N7 0.032(2) 0.038(2) 0.043(2) 0.021(2) 0.0119(19) 0.0231(18)
N8 0.0246(19) 0.029(2) 0.034(2) 0.0132(18) 0.0008(16) 0.0130(16)
C1 0.022(2) 0.021(2) 0.024(2) 0.0040(18) -0.0019(18) 0.0075(17)
C2 0.029(2) 0.022(2) 0.033(3) 0.003(2) 0.002(2) 0.0101(19)
C3 0.033(3) 0.024(2) 0.047(3) 0.003(2) 0.003(2) 0.010(2)
C4 0.027(2) 0.025(2) 0.044(3) 0.009(2) 0.002(2) 0.0128(19)
C5 0.023(2) 0.019(2) 0.031(2) 0.0043(19) -0.0024(19) 0.0072(17)
C6 0.023(2) 0.019(2) 0.035(3) 0.005(2) -0.0046(19) 0.0081(18)
N3 0.034(2) 0.033(2) 0.052(3) 0.014(2) -0.0037(19) 0.0150(18)
C7 0.027(2) 0.024(2) 0.037(3) 0.007(2) -0.001(2) 0.0098(19)
C8 0.030(2) 0.025(2) 0.040(3) 0.009(2) -0.005(2) 0.0099(19)
C9 0.036(3) 0.039(3) 0.054(3) 0.011(3) -0.002(2) 0.016(2)
C10 0.041(3) 0.049(3) 0.065(4) 0.018(3) -0.004(3) 0.021(3)
C11 0.045(3) 0.044(3) 0.074(4) 0.021(3) -0.003(3) 0.019(3)
C12 0.041(3) 0.028(2) 0.036(3) 0.009(2) -0.005(2) 0.006(2)
C13 0.068(3) 0.032(2) 0.034(2) 0.009(2) -0.008(2) 0.009(2)
C14 0.078(3) 0.036(3) 0.039(3) 0.007(2) -0.011(2) 0.009(2)
C15 0.116(6) 0.047(4) 0.046(4) 0.010(3) 0.000(4) 0.039(4)
C16 0.079(4) 0.040(3) 0.038(3) 0.011(3) -0.002(3) 0.030(3)
C17 0.051(7) 0.025(6) 0.034(6) 0.006(5) -0.007(6) 0.016(5)
N6 0.065(7) 0.066(7) 0.055(6) 0.021(6) 0.011(5) 0.028(6)
C18 0.045(7) 0.038(7) 0.040(6) 0.015(6) 0.004(5) 0.021(5)
C19 0.042(6) 0.027(5) 0.043(6) 0.008(5) -0.012(5) 0.013(5)
C20 0.045(7) 0.043(7) 0.056(8) 0.003(6) -0.013(6) 0.019(6)
C21 0.080(9) 0.056(7) 0.036(6) 0.019(6) 0.009(6) 0.040(7)
C22 0.059(7) 0.054(7) 0.040(6) 0.013(5) 0.007(5) 0.034(6)
O4W 0.054(4) 0.041(4) 0.041(4) 0.006(3) 0.002(3) 0.018(4)
O5W 0.044(4) 0.042(4) 0.049(5) 0.010(4) 0.002(3) 0.014(3)
C17' 0.044(2) 0.031(2) 0.031(2) 0.007(2) 0.003(2) 0.019(2)
N6' 0.024(4) 0.037(6) 0.027(5) 0.004(4) 0.004(4) 0.017(4)
C18' 0.044(2) 0.031(2) 0.031(2) 0.007(2) 0.003(2) 0.019(2)
C19' 0.044(2) 0.031(2) 0.031(2) 0.007(2) 0.003(2) 0.019(2)
C20' 0.044(2) 0.031(2) 0.031(2) 0.007(2) 0.003(2) 0.019(2)
C21' 0.044(2) 0.031(2) 0.031(2) 0.007(2) 0.003(2) 0.019(2)
C22' 0.044(2) 0.031(2) 0.031(2) 0.007(2) 0.003(2) 0.019(2)
C23 0.047(3) 0.054(3) 0.058(4) 0.033(3) 0.021(3) 0.033(3)
C24 0.053(3) 0.062(4) 0.074(4) 0.044(4) 0.028(3) 0.039(3)
C25 0.042(3) 0.067(4) 0.088(5) 0.051(4) 0.021(3) 0.033(3)
C26 0.035(3) 0.042(3) 0.062(4) 0.029(3) 0.007(3) 0.021(2)
C27 0.028(2) 0.031(3) 0.043(3) 0.017(2) 0.005(2) 0.014(2)
C28 0.024(2) 0.027(2) 0.041(3) 0.013(2) 0.001(2) 0.0101(19)
N9 0.035(3) 0.030(3) 0.041(4) 0.006(3) 0.000(3) 0.014(3)
C29 0.028(4) 0.027(4) 0.042(4) 0.016(3) -0.003(3) 0.014(3)
C30 0.013(3) 0.027(3) 0.038(4) 0.016(3) 0.000(3) 0.006(2)
C31 0.031(4) 0.031(4) 0.047(4) 0.016(3) 0.001(3) 0.013(3)
C32 0.032(4) 0.025(3) 0.037(4) 0.004(3) -0.009(3) 0.007(3)
C33 0.031(4) 0.029(4) 0.036(4) 0.007(3) -0.003(3) 0.014(3)
N9' 0.062(5) 0.044(5) 0.038(4) 0.012(4) 0.000(4) 0.019(4)
C29' 0.062(5) 0.044(5) 0.038(4) 0.012(4) 0.000(4) 0.019(4)
C30' 0.062(5) 0.044(5) 0.038(4) 0.012(4) 0.000(4) 0.019(4)
C31' 0.062(5) 0.044(5) 0.038(4) 0.012(4) 0.000(4) 0.019(4)
C32' 0.062(5) 0.044(5) 0.038(4) 0.012(4) 0.000(4) 0.019(4)
C33' 0.062(5) 0.044(5) 0.038(4) 0.012(4) 0.000(4) 0.019(4)
C34 0.039(3) 0.039(3) 0.090(5) 0.022(3) 0.016(3) 0.018(3)
C35 0.046(3) 0.032(3) 0.090(5) 0.010(3) 0.010(3) 0.019(3)
C36 0.048(4) 0.042(4) 0.150(7) 0.024(4) 0.015(4) 0.016(3)
C37 0.071(4) 0.074(5) 0.110(6) 0.058(5) 0.036(4) 0.043(4)

loop_
_atom_type_symbol
_atom_type_description
_atom_type_scat_dispersion_real
_atom_type_scat_dispersion_imag
_atom_type_scat_source
C C 0.0033 0.0016 'International Tables Vol C Tables 4.2.6.8 and 6.1.1.4'
H H 0.0000 0.0000 'International Tables Vol C Tables 4.2.6.8 and 6.1.1.4'
Br Br -0.2901 2.4595 'International Tables Vol C Tables 4.2.6.8 and 6.1.1.4'
Cu Cu 0.3201 1.2651 'International Tables Vol C Tables 4.2.6.8 and 6.1.1.4'
N N 0.0061 0.0033 'International Tables Vol C Tables 4.2.6.8 and 6.1.1.4'
O O 0.0106 0.0060 'International Tables Vol C Tables 4.2.6.8 and 6.1.1.4'
P P 0.1023 0.0942 'International Tables Vol C Tables 4.2.6.8 and 6.1.1.4'

loop_
_geom_angle_atom_site_label_1
_geom_angle_atom_site_label_2
_geom_angle_atom_site_label_3
_geom_angle
_geom_angle_site_symmetry_3
H1B O1W H1C 125(6) .
O4 Cu1 O1 92.46(11) .
O4 Cu1 N2 166.79(13) .
O1 Cu1 N2 88.28(12) .
O4 Cu1 N1 94.80(12) .
O1 Cu1 N1 163.54(12) .
N2 Cu1 N1 81.33(13) .
O4 Cu1 Br1 92.83(9) .
O1 Cu1 Br1 79.23(8) .
N2 Cu1 Br1 100.26(10) .
N1 Cu1 Br1 115.06(10) .
O4 Cu1 Cu3 66.68(8) .
O1 Cu1 Cu3 38.46(8) .
N2 Cu1 Cu3 119.82(10) .
N1 Cu1 Cu3 156.78(9) .
Br1 Cu1 Cu3 55.263(19) .
O1 Cu2 N4 170.98(14) .
O1 Cu2 O2 92.97(11) .
N4 Cu2 O2 94.42(14) .
O1 Cu2 N5 89.72(14) .
N4 Cu2 N5 81.59(17) .
O2 Cu2 N5 160.26(15) .
O1 Cu2 O5 93.81(11) .
N4 Cu2 O5 90.80(14) .
O2 Cu2 O5 94.16(12) .
N5 Cu2 O5 105.18(15) .
O3 Cu3 O1 93.29(13) .
O3 Cu3 N8 169.45(14) .
O1 Cu3 N8 88.76(12) .
O3 Cu3 N7 93.95(15) .
O1 Cu3 N7 158.46(14) .
N8 Cu3 N7 80.65(15) .
O3 Cu3 Br1 100.46(11) .
O1 Cu3 Br1 82.21(8) .
N8 Cu3 Br1 90.07(11) .
N7 Cu3 Br1 116.25(11) .
O3 Cu3 Cu1 124.87(10) .
O1 Cu3 Cu1 38.36(7) .
N8 Cu3 Cu1 61.49(10) .
N7 Cu3 Cu1 141.06(12) .
Br1 Cu3 Cu1 58.89(2) .
Cu3 Br1 Cu1 65.84(2) .
O5 P1 O6 114.22(17) .
O5 P1 O7 108.85(17) .
O6 P1 O7 108.71(16) .
O5 P1 C34 112.2(3) .
O6 P1 C34 107.6(2) .
O7 P1 C34 104.8(2) .
Cu2 O1 Cu1 113.42(13) .
Cu2 O1 Cu3 113.20(13) .
Cu1 O1 Cu3 103.18(12) .
Cu2 O1 H1A 104.4(12) .
Cu1 O1 H1A 109(2) .
Cu3 O1 H1A 114(2) .
N2 O2 Cu2 114.1(2) .
N5 O3 Cu3 112.3(3) .
N8 O4 Cu1 111.1(2) .
P1 O5 Cu2 124.41(16) .
P1 O7 H7 109.5 .
C1 N1 C5 120.3(3) .
C1 N1 Cu1 126.2(3) .
C5 N1 Cu1 113.1(3) .
C6 N2 O2 118.6(3) .
C6 N2 Cu1 117.0(3) .
O2 N2 Cu1 124.3(2) .
C12 N4 C16 119.2(4) .
C12 N4 Cu2 127.5(3) .
C16 N4 Cu2 113.4(3) .
C17 N5 O3 110.5(6) .
O3 N5 C17' 125.5(6) .
C17 N5 Cu2 124.6(6) .
O3 N5 Cu2 124.0(3) .
C17' N5 Cu2 108.3(5) .
C23 N7 C27 120.4(4) .
C23 N7 Cu3 126.2(4) .
C27 N7 Cu3 113.0(3) .
C28 N8 O4 122.1(4) .
C28 N8 Cu3 117.2(3) .
O4 N8 Cu3 120.6(2) .
N1 C1 C2 121.9(4) .
N1 C1 H1 119.0 .
C2 C1 H1 119.0 .
C3 C2 C1 119.3(4) .
C3 C2 H2 120.4 .
C1 C2 H2 120.4 .
C2 C3 C4 119.1(4) .
C2 C3 H3 120.5 .
C4 C3 H3 120.5 .
C5 C4 C3 119.1(4) .
C5 C4 H4 120.5 .
C3 C4 H4 120.5 .
N1 C5 C4 120.3(4) .
N1 C5 C6 115.4(4) .
C4 C5 C6 124.0(4) .
N2 C6 C7 123.0(3) .
N2 C6 C5 113.0(4) .
C7 C6 C5 123.8(3) .
C7 N3 C11 120.0 .
C8 C7 N3 120.0 .
C8 C7 C6 122.8(2) .
N3 C7 C6 117.2(2) .
C7 C8 C9 120.0 .
C7 C8 H8 120.0 .
C9 C8 H8 120.0 .
C8 C9 C10 120.0 .
C8 C9 H9 120.0 .
C10 C9 H9 120.0 .
C11 C10 C9 120.0 .
C11 C10 H10 120.0 .
C9 C10 H10 120.0 .
C10 C11 N3 120.0 .
C10 C11 H11 120.0 .
N3 C11 H11 120.0 .
N4 C12 C13 123.3(5) .
N4 C12 H12 118.3 .
C13 C12 H12 118.3 .
C14 C13 C12 117.9(6) .
C14 C13 H13 121.0 .
C12 C13 H13 121.0 .
C15 C14 C13 120.4(6) .
C15 C14 H14 119.8 .
C13 C14 H14 119.8 .
C14 C15 C16 120.0(6) .
C14 C15 H15 120.0 .
C16 C15 H15 120.0 .
C17' C16 N4 114.2(7) .
C17' C16 C15 125.1(7) .
N4 C16 C15 119.1(5) .
N4 C16 C17 114.5(5) .
C15 C16 C17 125.3(6) .
N5 C17 C18 127.7(9) .
N5 C17 C16 103.0(8) .
C18 C17 C16 128.6(8) .
C18 N6 C22 120.0 .
N6 C18 C19 120.0 .
N6 C18 C17 123.7(6) .
C19 C18 C17 116.2(6) .
C20 C19 C18 120.0 .
C20 C19 H19 120.0 .
C18 C19 H19 120.0 .
C19 C20 C21 120.0 .
C19 C20 H20 120.0 .
C21 C20 H20 120.0 .
C20 C21 C22 120.0 .
C20 C21 H21 120.0 .
C22 C21 H21 120.0 .
C21 C22 N6 120.0 .
C21 C22 H22 120.0 .
N6 C22 H22 120.0 .
C16 C17' N5 114.6(9) .
C16 C17' C18' 122.1(9) .
N5 C17' C18' 121.8(9) .
C18' N6' C22' 120.0 .
N6' C18' C19' 120.0 .
N6' C18' C17' 117.1(6) .
C19' C18' C17' 122.9(6) .
C20' C19' C18' 120.0 .
C20' C19' C20' 84.7(6) 2_645
C18' C19' C20' 155.1(6) 2_645
C18' C19' H19' 120.0 .
C19' C20' C21' 120.0 .
C19' C20' C19' 95.3(6) 2_645
C21' C20' C19' 144.5(6) 2_645
C21' C20' H20' 120.0 .
C20' C21' C22' 120.0 .
C20' C21' H21' 120.0 .
C22' C21' H21' 120.0 .
C21' C22' N6' 120.0 .
C21' C22' H22' 120.0 .
N6' C22' H22' 120.0 .
N7 C23 C24 123.0(6) .
N7 C23 H23 118.5 .
C24 C23 H23 118.5 .
C23 C24 C25 117.3(5) .
C23 C24 H24 121.3 .
C25 C24 H24 121.3 .
C24 C25 C26 120.2(5) .
C24 C25 H25 119.9 .
C26 C25 H25 119.9 .
C27 C26 C25 117.9(5) .
C27 C26 H26 121.0 .
C25 C26 H26 121.0 .
N7 C27 C26 121.0(4) .
N7 C27 C28 115.0(4) .
C26 C27 C28 124.0(4) .
N8 C28 C29 124.4(4) .
N8 C28 C27 112.9(4) .
C29 C28 C27 122.7(4) .
N8 C28 C29' 120.3(6) .
C27 C28 C29' 126.6(6) .
C29 N9 C33 120.0 .
C28 C29 N9 121.9(3) .
C28 C29 C30 118.1(3) .
N9 C29 C30 120.0 .
C31 C30 C29 120.0 .
C31 C30 H30 120.0 .
C29 C30 H30 120.0 .
C30 C31 C32 120.0 .
C30 C31 H31 120.0 .
C32 C31 H31 120.0 .
C31 C32 C33 120.0 .
C31 C32 H32 120.0 .
C33 C32 H32 120.0 .
C32 C33 N9 120.0 .
C32 C33 H33 120.0 .
N9 C33 H33 120.0 .
C29' N9' C33' 120.0 .
C30' C29' N9' 120.0 .
C30' C29' C28 115.0(7) .
N9' C29' C28 124.9(7) .
C29' C30' C31' 120.0 .
C29' C30' H30' 120.0 .
C31' C30' H30' 120.0 .
C32' C31' C30' 120.0 .
C32' C31' H31' 120.0 .
C30' C31' H31' 120.0 .
C31' C32' C33' 120.0 .
C31' C32' H32' 120.0 .
C33' C32' H32' 120.0 .
C32' C33' N9' 120.0 .
C32' C33' H33' 120.0 .
N9' C33' H33' 120.0 .
C37 C34 C36 110.5(5) .
C37 C34 C35 111.4(5) .
C36 C34 C35 109.2(5) .
C37 C34 P1 111.4(4) .
C36 C34 P1 107.7(4) .
C35 C34 P1 106.5(4) .
C34 C35 H35A 109.5 .
C34 C35 H35B 109.5 .
H35A C35 H35B 109.5 .
C34 C35 H35C 109.5 .
H35A C35 H35C 109.5 .
H35B C35 H35C 109.5 .
C34 C36 H36A 109.5 .
C34 C36 H36B 109.5 .
H36A C36 H36B 109.5 .
C34 C36 H36C 109.5 .
H36A C36 H36C 109.5 .
H36B C36 H36C 109.5 .
C34 C37 H37A 109.5 .
C34 C37 H37B 109.5 .
H37A C37 H37B 109.5 .
C34 C37 H37C 109.5 .
H37A C37 H37C 109.5 .
H37B C37 H37C 109.5 .

loop_
_geom_bond_atom_site_label_1
_geom_bond_atom_site_label_2
_geom_bond_distance
O1W H1B 0.878(17)
O1W H1C 0.867(16)
Cu1 O4 1.937(3)
Cu1 O1 1.939(3)
Cu1 N2 1.971(3)
Cu1 N1 1.977(3)
Cu1 Br1 2.8547(10)
Cu1 Cu3 3.0422(9)
Cu2 O1 1.928(3)
Cu2 N4 1.946(4)
Cu2 O2 1.948(3)
Cu2 N5 1.956(4)
Cu2 O5 2.276(3)
Cu3 O3 1.935(3)
Cu3 O1 1.943(3)
Cu3 N8 1.968(4)
Cu3 N7 1.982(4)
Cu3 Br1 2.7399(9)
P1 O5 1.499(3)
P1 O6 1.525(3)
P1 O7 1.576(3)
P1 C34 1.827(6)
O1 H1A 0.853(17)
O2 N2 1.322(4)
O3 N5 1.349(5)
O4 N8 1.339(4)
O7 H7 0.8200
N1 C1 1.330(5)
N1 C5 1.353(5)
N2 C6 1.296(5)
N4 C12 1.325(6)
N4 C16 1.344(6)
N5 C17 1.237(11)
N5 C17' 1.405(12)
N7 C23 1.320(6)
N7 C27 1.339(6)
N8 C28 1.278(5)
C1 C2 1.382(6)
C1 H1 0.9300
C2 C3 1.371(6)
C2 H2 0.9300
C3 C4 1.400(6)
C3 H3 0.9300
C4 C5 1.392(6)
C4 H4 0.9300
C5 C6 1.484(5)
C6 C7 1.424(4)
N3 C7 1.3900
N3 C11 1.3900
C7 C8 1.3900
C8 C9 1.3900
C8 H8 0.9300
C9 C10 1.3900
C9 H9 0.9300
C10 C11 1.3900
C10 H10 0.9300
C11 H11 0.9300
C12 C13 1.380(6)
C12 H12 0.9300
C13 C14 1.351(8)
C13 H13 0.9300
C14 C15 1.345(8)
C14 H14 0.9300
C15 C16 1.416(8)
C15 H15 0.9300
C16 C17' 1.332(13)
C16 C17 1.685(12)
C17 C18 1.434(13)
N6 C18 1.3900
N6 C22 1.3900
C18 C19 1.3900
C19 C20 1.3900
C19 H19 0.9300
C20 C21 1.3900
C20 H20 0.9300
C21 C22 1.3900
C21 H21 0.9300
C22 H22 0.9300
C17' C18' 1.419(13)
N6' C18' 1.3900
N6' C22' 1.3900
C18' C19' 1.3900
C19' C20' 1.3900
C19' H19' 0.9300
C20' C21' 1.3900
C20' H20' 0.9300
C21' C22' 1.3900
C21' H21' 0.9300
C22' H22' 0.9300
C23 C24 1.361(7)
C23 H23 0.9300
C24 C25 1.390(8)
C24 H24 0.9300
C25 C26 1.394(7)
C25 H25 0.9300
C26 C27 1.378(6)
C26 H26 0.9300
C27 C28 1.492(6)
C28 C29 1.387(5)
C28 C29' 1.612(9)
N9 C29 1.3900
N9 C33 1.3900
C29 C30 1.3900
C30 C31 1.3900
C30 H30 0.9300
C31 C32 1.3900
C31 H31 0.9300
C32 C33 1.3900
C32 H32 0.9300
C33 H33 0.9300
N9' C29' 1.3900
N9' C33' 1.3900
C29' C30' 1.3900
C30' C31' 1.3900
C30' H30' 0.9300
C31' C32' 1.3900
C31' H31' 0.9300
C32' C33' 1.3900
C32' H32' 0.9300
C33' H33' 0.9300
C34 C37 1.501(8)
C34 C36 1.548(8)
C34 C35 1.567(8)
C35 H35A 0.9600
C35 H35B 0.9600
C35 H35C 0.9600
C36 H36A 0.9600
C36 H36B 0.9600
C36 H36C 0.9600
C37 H37A 0.9600
C37 H37B 0.9600
C37 H37C 0.9600
